data_7105897
loop_
_publ_author_name
' Jinjing Li'
'Susan A. Bourne'
'Mino R. Caira'

_publ_section_title
;
 New polymorphs of the cocrystal formers isonicotinamide and nicotinamide
;
_journal_name_full Chem.Commun.
_journal_page_first 1530
_journal_paper_doi 10.1039/c0cc04117c
_journal_volume 47
_journal_year 2011
_chemical_formula_moiety 'C6 H6 N2 O1'
_chemical_formula_sum 'C6 H6 N2 O'
_chemical_formula_weight 122.13
_chemical_melting_point 427
_chemical_name_common Isonicotinamide
_chemical_name_systematic
;
?
;
_space_group_IT_number 61
_symmetry_cell_setting orthorhombic
_symmetry_space_group_name_Hall '-P 2ac 2ab'
_symmetry_space_group_name_H-M 'P b c a'
_atom_sites_solution_hydrogens geom
_atom_sites_solution_primary direct
_atom_sites_solution_secondary difmap
_audit_creation_method SHELXL-97
_cell_angle_alpha 90.00
_cell_angle_beta 90.00
_cell_angle_gamma 90.00
_cell_formula_units_Z 8
_cell_length_a 10.1603(7)
_cell_length_b 7.3231(5)
_cell_length_c 15.8720(6)
_cell_measurement_reflns_used 871
_cell_measurement_temperature 173(2)
_cell_measurement_theta_max 26.37
_cell_measurement_theta_min 1.00
_cell_volume 1180.95(12)
_computing_structure_refinement 'SHELXL-97 (Sheldrick, 1997)'
_computing_structure_solution 'SHELXS-97 (Sheldrick, 1990)'
_diffrn_ambient_temperature 173(2)
_diffrn_measured_fraction_theta_full 0.984
_diffrn_measured_fraction_theta_max 0.984
_diffrn_measurement_device_type 'Nonius Kappa CCD diffractometer'
_diffrn_measurement_method 'phi- and omega-scans of 2.00deg.'
_diffrn_radiation_monochromator graphite
_diffrn_radiation_source 'fine-focus sealed tube'
_diffrn_radiation_type MoK\a
_diffrn_radiation_wavelength 0.71073
_diffrn_reflns_av_R_equivalents 0.0286
_diffrn_reflns_av_sigmaI/netI 0.0307
_diffrn_reflns_limit_h_max 12
_diffrn_reflns_limit_h_min -12
_diffrn_reflns_limit_k_max 9
_diffrn_reflns_limit_k_min -9
_diffrn_reflns_limit_l_max 19
_diffrn_reflns_limit_l_min -19
_diffrn_reflns_number 2126
_diffrn_reflns_theta_full 26.37
_diffrn_reflns_theta_max 26.37
_diffrn_reflns_theta_min 3.26
_exptl_absorpt_coefficient_mu 0.098
_exptl_absorpt_correction_type none
_exptl_absorpt_process_details none
_exptl_crystal_colour colorless
_exptl_crystal_density_diffrn 1.374
_exptl_crystal_density_method 'not measured'
_exptl_crystal_description plate
_exptl_crystal_F_000 512
_exptl_crystal_size_max 0.46
_exptl_crystal_size_mid 0.42
_exptl_crystal_size_min 0.32
_refine_diff_density_max 0.221
_refine_diff_density_min -0.188
_refine_diff_density_rms 0.045
_refine_ls_extinction_method none
_refine_ls_goodness_of_fit_ref 1.120
_refine_ls_hydrogen_treatment constr
_refine_ls_matrix_type full
_refine_ls_number_parameters 82
_refine_ls_number_reflns 1188
_refine_ls_number_restraints 0
_refine_ls_restrained_S_all 1.120
_refine_ls_R_factor_all 0.0699
_refine_ls_R_factor_gt 0.0453
_refine_ls_shift/su_max 0.000
_refine_ls_shift/su_mean 0.000
_refine_ls_structure_factor_coef Fsqd
_refine_ls_weighting_details 'calc w=1/[\s^2^(Fo^2^)+(0.0367P)^2^+0.6598P] where P=(Fo^2^+2Fc^2^)/3'
_refine_ls_weighting_scheme calc
_refine_ls_wR_factor_gt 0.0960
_refine_ls_wR_factor_ref 0.1086
_reflns_number_gt 896
_reflns_number_total 1188
_reflns_threshold_expression >2sigma(I)
_cod_data_source_file C0CC04117C.TXT
_cod_data_source_block c:\173k\173k
_cod_depositor_comments
;
The following automatic conversions were performed:

'_chemical_melting_point' value '427 K' was changed to '427' - the
value should be numeric and without a unit designator.

Automatic conversion script
Id: cif_fix_values 1569 2011-02-09 13:29:24Z adriana 
;
_cod_original_sg_symbol_H-M 'P bca'
_cod_database_code 7105897

loop_
_symmetry_equiv_pos_as_xyz
'x, y, z'
'-x+1/2, -y, z+1/2'
'x+1/2, -y+1/2, -z'
'-x, y+1/2, -z+1/2'
'-x, -y, -z'
'x-1/2, y, -z-1/2'
'-x-1/2, y-1/2, z'
'x, -y-1/2, z-1/2'

loop_
_atom_site_label
_atom_site_type_symbol
_atom_site_fract_x
_atom_site_fract_y
_atom_site_fract_z
_atom_site_U_iso_or_equiv
_atom_site_adp_type
_atom_site_occupancy
_atom_site_symmetry_multiplicity
_atom_site_calc_flag
_atom_site_refinement_flags
_atom_site_disorder_assembly
_atom_site_disorder_group
N1 N 0.63287(14) 0.1897(2) 0.72635(9) 0.0290(4) Uani 1 1 d . . .
C2 C 0.69796(16) 0.1319(2) 0.86942(11) 0.0273(4) Uani 1 1 d . . .
H2 H 0.7604 0.0806 0.9072 0.033 Uiso 1 1 calc R . .
O1 O 0.44875(12) 0.2570(2) 1.01940(8) 0.0413(4) Uani 1 1 d . . .
C1 C 0.71538(17) 0.1178(2) 0.78307(11) 0.0291(4) Uani 1 1 d . . .
H1 H 0.7902 0.0535 0.7630 0.035 Uiso 1 1 calc R . .
C4 C 0.49940(17) 0.2933(2) 0.84141(11) 0.0292(4) Uani 1 1 d . . .
H3 H 0.4216 0.3534 0.8597 0.035 Uiso 1 1 calc R . .
C3 C 0.58778(16) 0.2222(2) 0.89965(11) 0.0257(4) Uani 1 1 d . . .
N2 N 0.66788(15) 0.2615(2) 1.04121(9) 0.0349(4) Uani 1 1 d . . .
H5 H 0.6587 0.2781 1.0958 0.042 Uiso 1 1 calc R . .
H6 H 0.7470 0.2541 1.0190 0.042 Uiso 1 1 calc R . .
C5 C 0.52638(17) 0.2751(2) 0.75663(12) 0.0305(4) Uani 1 1 d . . .
H4 H 0.4660 0.3262 0.7175 0.037 Uiso 1 1 calc R . .
C6 C 0.56228(16) 0.2478(3) 0.99237(11) 0.0288(4) Uani 1 1 d . . .

loop_
_atom_site_aniso_label
_atom_site_aniso_U_11
_atom_site_aniso_U_22
_atom_site_aniso_U_33
_atom_site_aniso_U_23
_atom_site_aniso_U_13
_atom_site_aniso_U_12
N1 0.0257(8) 0.0343(8) 0.0269(8) -0.0010(6) 0.0007(6) -0.0048(6)
C2 0.0218(8) 0.0314(9) 0.0285(9) -0.0001(7) -0.0033(7) 0.0007(7)
O1 0.0219(7) 0.0703(10) 0.0317(7) -0.0021(7) 0.0049(6) 0.0024(7)
C1 0.0241(9) 0.0320(9) 0.0312(9) -0.0042(7) 0.0012(7) 0.0015(8)
C4 0.0194(8) 0.0379(10) 0.0303(9) 0.0016(8) 0.0010(8) 0.0027(7)
C3 0.0187(8) 0.0325(9) 0.0259(9) 0.0007(7) -0.0004(7) -0.0033(7)
N2 0.0233(8) 0.0592(11) 0.0222(7) -0.0019(7) 0.0019(6) 0.0017(7)
C5 0.0262(9) 0.0373(9) 0.0281(9) 0.0050(8) -0.0029(8) -0.0011(8)
C6 0.0221(9) 0.0390(10) 0.0252(9) 0.0022(7) 0.0017(7) 0.0015(8)

loop_
_atom_type_symbol
_atom_type_description
_atom_type_scat_dispersion_real
_atom_type_scat_dispersion_imag
_atom_type_scat_source
C C 0.0033 0.0016 'International Tables Vol C Tables 4.2.6.8 and 6.1.1.4'
H H 0.0000 0.0000 'International Tables Vol C Tables 4.2.6.8 and 6.1.1.4'
N N 0.0061 0.0033 'International Tables Vol C Tables 4.2.6.8 and 6.1.1.4'
O O 0.0106 0.0060 'International Tables Vol C Tables 4.2.6.8 and 6.1.1.4'

loop_
_geom_angle_atom_site_label_1
_geom_angle_atom_site_label_2
_geom_angle_atom_site_label_3
_geom_angle
_geom_angle_site_symmetry_1
_geom_angle_site_symmetry_3
_geom_angle_publ_flag
C1 N1 C5 116.65(15) . . ?
C1 C2 C3 118.75(16) . . ?
C1 C2 H2 120.6 . . ?
C3 C2 H2 120.6 . . ?
N1 C1 C2 123.80(16) . . ?
N1 C1 H1 118.1 . . ?
C2 C1 H1 118.1 . . ?
C5 C4 C3 118.96(16) . . ?
C5 C4 H3 120.5 . . ?
C3 C4 H3 120.5 . . ?
C2 C3 C4 118.06(16) . . ?
C2 C3 C6 122.46(15) . . ?
C4 C3 C6 119.47(15) . . ?
C6 N2 H5 120.0 . . ?
C6 N2 H6 120.0 . . ?
H5 N2 H6 120.0 . . ?
N1 C5 C4 123.75(16) . . ?
N1 C5 H4 118.1 . . ?
C4 C5 H4 118.1 . . ?
O1 C6 N2 123.30(16) . . ?
O1 C6 C3 120.53(15) . . ?
N2 C6 C3 116.17(15) . . ?

loop_
_geom_bond_atom_site_label_1
_geom_bond_atom_site_label_2
_geom_bond_distance
_geom_bond_site_symmetry_2
_geom_bond_publ_flag
N1 C1 1.338(2) . ?
N1 C5 1.339(2) . ?
C2 C1 1.386(2) . ?
C2 C3 1.386(2) . ?
C2 H2 0.9500 . ?
O1 C6 1.2325(19) . ?
C1 H1 0.9500 . ?
C4 C5 1.380(3) . ?
C4 C3 1.390(2) . ?
C4 H3 0.9500 . ?
C3 C6 1.506(2) . ?
N2 C6 1.327(2) . ?
N2 H5 0.8800 . ?
N2 H6 0.8800 . ?
C5 H4 0.9500 . ?

loop_
_geom_torsion_atom_site_label_1
_geom_torsion_atom_site_label_2
_geom_torsion_atom_site_label_3
_geom_torsion_atom_site_label_4
_geom_torsion
_geom_torsion_site_symmetry_1
_geom_torsion_site_symmetry_2
_geom_torsion_site_symmetry_3
_geom_torsion_site_symmetry_4
_geom_torsion_publ_flag
C5 N1 C1 C2 -1.8(3) . . . . ?
C3 C2 C1 N1 1.3(3) . . . . ?
C1 C2 C3 C4 0.5(2) . . . . ?
C1 C2 C3 C6 -178.59(16) . . . . ?
C5 C4 C3 C2 -1.6(3) . . . . ?
C5 C4 C3 C6 177.51(16) . . . . ?
C1 N1 C5 C4 0.6(3) . . . . ?
C3 C4 C5 N1 1.1(3) . . . . ?
C2 C3 C6 O1 -150.07(18) . . . . ?
C4 C3 C6 O1 30.9(3) . . . . ?
C2 C3 C6 N2 30.7(3) . . . . ?
C4 C3 C6 N2 -148.37(17) . . . . ?

loop_
_cod_related_entry_id
_cod_related_entry_database
_cod_related_entry_code
1 ChemSpider 14346
